data_2237693
loop_
_publ_author_name
'Morales-Becerril, Illan'
'Flores-Alamo, Marcos'
'Garcia, Juventino J.'

_publ_section_title
;
 [1,2-Bis(diisopropylphosphanyl)ethane-\k^2^<i>P</i>,<i>P</i>'](carbonato-\k^2^<i>O</i>,<i>O</i>')nickel(II)
;
_journal_coeditor_code RU2049
_journal_issue 4
_journal_name_full 'Acta Crystallographica Section E'
_journal_page_first m200
_journal_page_last m201
_journal_paper_doi 10.1107/S1600536813006521
_journal_volume 69
_journal_year 2013
_chemical_formula_iupac '[Ni (C O3) (C14 H32 P2)]'
_chemical_formula_moiety 'C15 H32 Ni O3 P2'
_chemical_formula_sum 'C15 H32 Ni O3 P2'
_chemical_formula_weight 381.06
_chemical_name_systematic
'[1,2-Bis(diisopropylphosphanyl)ethane-\k^2^<i>P</i>,<i>P</i>'](carbonato-\k^2^<i>O</i>,<i>O</i>')nickel(II)'
_space_group_crystal_system monoclinic
_space_group_IT_number 14
_space_group_name_Hall '-P 2yn'
_space_group_name_H-M_alt 'P 1 21/n 1'
_symmetry_space_group_name_Hall '-P 2yn'
_symmetry_space_group_name_H-M 'P 1 21/n 1'
_atom_sites_solution_hydrogens geom
_atom_sites_solution_primary direct
_atom_sites_solution_secondary difmap
_audit_conform_dict_name cif_core.dic
_audit_conform_dict_version 2.4
_audit_creation_method 'WinGX routine CIF_UPDATE'
_cell_angle_alpha 90
_cell_angle_beta 103.618(4)
_cell_angle_gamma 90
_cell_formula_units_Z 12
_cell_length_a 8.4974(4)
_cell_length_b 46.582(2)
_cell_length_c 14.7342(7)
_cell_measurement_reflns_used 6343
_cell_measurement_temperature 130(2)
_cell_measurement_theta_max 29.4814
_cell_measurement_theta_min 3.3819
_cell_volume 5668.2(5)
_computing_cell_refinement
;
CrysAlis RED (Oxford Diffraction, 2009)
;
_computing_data_collection
;
CrysAlis CCD (Oxford Diffraction, 2009)
;
_computing_data_reduction
;
CrysAlis RED (Oxford Diffraction, 2009)
;
_computing_molecular_graphics 'ORTEP-3 for Windows (Farrugia, 2012)'
_computing_publication_material 'WinGX (Farrugia, 2012)'
_computing_structure_refinement 'SHELXL97 (Sheldrick, 2008)'
_computing_structure_solution 'SHELXS97 (Sheldrick, 2008)'
_diffrn_ambient_temperature 130(2)
_diffrn_detector_area_resol_mean 10.4685
_diffrn_measured_fraction_theta_full 0.995
_diffrn_measured_fraction_theta_max 0.995
_diffrn_measurement_device_type 'Oxford Diffraction Xcalibur (Atlas, Gemini)'
_diffrn_measurement_method '\w scans'
_diffrn_radiation_monochromator graphite
_diffrn_radiation_type MoK\a
_diffrn_radiation_wavelength 0.71073
_diffrn_reflns_av_R_equivalents 0.088
_diffrn_reflns_limit_h_max 10
_diffrn_reflns_limit_h_min -10
_diffrn_reflns_limit_k_max 55
_diffrn_reflns_limit_k_min -56
_diffrn_reflns_limit_l_max 17
_diffrn_reflns_limit_l_min -13
_diffrn_reflns_number 42978
_diffrn_reflns_theta_full 25.35
_diffrn_reflns_theta_max 25.35
_diffrn_reflns_theta_min 3.39
_exptl_absorpt_coefficient_mu 1.202
_exptl_absorpt_correction_T_max 0.965
_exptl_absorpt_correction_T_min 0.813
_exptl_absorpt_correction_type analytical
_exptl_absorpt_process_details
;
(CrysAlis PRO; Oxford Diffraction, 2010)
;
_exptl_crystal_colour 'pale yellow'
_exptl_crystal_density_diffrn 1.34
_exptl_crystal_density_method 'not measured'
_exptl_crystal_description needle
_exptl_crystal_F_000 2448
_exptl_crystal_size_max 0.3291
_exptl_crystal_size_mid 0.0615
_exptl_crystal_size_min 0.0309
_refine_diff_density_max 0.567
_refine_diff_density_min -0.59
_refine_ls_extinction_method none
_refine_ls_goodness_of_fit_ref 1.087
_refine_ls_hydrogen_treatment constr
_refine_ls_matrix_type full
_refine_ls_number_parameters 592
_refine_ls_number_reflns 10329
_refine_ls_number_restraints 0
_refine_ls_restrained_S_all 1.087
_refine_ls_R_factor_all 0.0921
_refine_ls_R_factor_gt 0.0618
_refine_ls_shift/su_max 0.001
_refine_ls_shift/su_mean 0
_refine_ls_structure_factor_coef Fsqd
_refine_ls_weighting_details 'calc w=1/[\s^2^(Fo^2^)+(0.0167P)^2^+0.6693P] where P=(Fo^2^+2Fc^2^)/3'
_refine_ls_weighting_scheme calc
_refine_ls_wR_factor_gt 0.0869
_refine_ls_wR_factor_ref 0.0963
_reflns_number_gt 7642
_reflns_number_total 10329
_reflns_threshold_expression I>2\s(I)
_cod_data_source_file ru2049.cif
_cod_data_source_block I
_cod_database_code 2237693
_cod_database_fobs_code 2237693

loop_
_space_group_symop_operation_xyz
'x, y, z'
'-x+1/2, y+1/2, -z+1/2'
'-x, -y, -z'
'x-1/2, -y-1/2, z-1/2'

loop_
_atom_site_type_symbol
_atom_site_label
_atom_site_fract_x
_atom_site_fract_y
_atom_site_fract_z
_atom_site_U_iso_or_equiv
_atom_site_adp_type
_atom_site_calc_flag
_atom_site_refinement_flags
_atom_site_occupancy
_atom_site_symmetry_multiplicity
C C1A 0.0622(4) 0.19012(9) 0.3969(3) 0.0260(11) Uani d . 1 1
H H1A1 0.0615 0.1964 0.4611 0.031 Uiso calc R 1 1
H H1A2 0.0722 0.169 0.3969 0.031 Uiso calc R 1 1
C C2A 0.2069(5) 0.20374(10) 0.3671(3) 0.0317(12) Uani d . 1 1
H H2A1 0.2366 0.1919 0.3179 0.038 Uiso calc R 1 1
H H2A2 0.3014 0.2046 0.4212 0.038 Uiso calc R 1 1
C C3A 0.2999(5) 0.24984(10) 0.2547(3) 0.0295(11) Uani d . 1 1
H H3A 0.4108 0.2472 0.2957 0.035 Uiso calc R 1 1
C C4A 0.2828(5) 0.22929(11) 0.1706(3) 0.0365(12) Uani d . 1 1
H H4A1 0.176 0.2318 0.1283 0.055 Uiso calc R 1 1
H H4A2 0.2944 0.2094 0.1929 0.055 Uiso calc R 1 1
H H4A3 0.3672 0.2336 0.1373 0.055 Uiso calc R 1 1
C C5A 0.2843(5) 0.28071(11) 0.2228(4) 0.0429(14) Uani d . 1 1
H H5A1 0.3655 0.2849 0.1872 0.064 Uiso calc R 1 1
H H5A2 0.3015 0.2934 0.2774 0.064 Uiso calc R 1 1
H H5A3 0.1757 0.2839 0.1833 0.064 Uiso calc R 1 1
C C6A 0.1872(5) 0.26167(10) 0.4291(3) 0.0334(12) Uani d . 1 1
H H6A 0.1319 0.2511 0.4719 0.04 Uiso calc R 1 1
C C7A 0.3645(5) 0.26406(12) 0.4821(3) 0.0446(14) Uani d . 1 1
H H7A1 0.4255 0.2745 0.444 0.067 Uiso calc R 1 1
H H7A2 0.4104 0.2448 0.4955 0.067 Uiso calc R 1 1
H H7A3 0.3714 0.2744 0.5409 0.067 Uiso calc R 1 1
C C8A 0.1082(6) 0.29068(12) 0.4154(4) 0.0540(16) Uani d . 1 1
H H8A1 0.0955 0.298 0.4756 0.081 Uiso calc R 1 1
H H8A2 0.0016 0.2891 0.3721 0.081 Uiso calc R 1 1
H H8A3 0.176 0.3039 0.3895 0.081 Uiso calc R 1 1
C C9A -0.1868(5) 0.17146(9) 0.2339(3) 0.0281(11) Uani d . 1 1
H H9A -0.1931 0.1536 0.2704 0.034 Uiso calc R 1 1
C C10A -0.0589(5) 0.16688(11) 0.1779(3) 0.0404(13) Uani d . 1 1
H H10A -0.0914 0.1509 0.1343 0.061 Uiso calc R 1 1
H H10B 0.0453 0.1624 0.2206 0.061 Uiso calc R 1 1
H H10C -0.0484 0.1844 0.1428 0.061 Uiso calc R 1 1
C C11A -0.3540(5) 0.17688(10) 0.1700(3) 0.0396(13) Uani d . 1 1
H H11A -0.3556 0.1958 0.1409 0.059 Uiso calc R 1 1
H H11B -0.4361 0.1762 0.2069 0.059 Uiso calc R 1 1
H H11C -0.3775 0.1621 0.1214 0.059 Uiso calc R 1 1
C C12A -0.2795(5) 0.20298(10) 0.3847(3) 0.0304(11) Uani d . 1 1
H H12A -0.3867 0.2059 0.34 0.036 Uiso calc R 1 1
C C13A -0.2494(6) 0.22872(12) 0.4501(3) 0.0444(14) Uani d . 1 1
H H13A -0.3357 0.23 0.4838 0.067 Uiso calc R 1 1
H H13B -0.2484 0.2463 0.4136 0.067 Uiso calc R 1 1
H H13C -0.1448 0.2265 0.4948 0.067 Uiso calc R 1 1
C C14A -0.2903(6) 0.17527(12) 0.4394(4) 0.0522(15) Uani d . 1 1
H H14A -0.188 0.1722 0.4855 0.078 Uiso calc R 1 1
H H14B -0.3113 0.159 0.3962 0.078 Uiso calc R 1 1
H H14C -0.3787 0.177 0.4715 0.078 Uiso calc R 1 1
C C15A -0.2766(5) 0.27222(9) 0.1602(3) 0.0198(10) Uani d . 1 1
Ni Ni1A -0.09895(6) 0.241123(11) 0.25206(4) 0.01761(14) Uani d . 1 1
O O1A -0.3167(3) 0.24726(6) 0.1911(2) 0.0264(7) Uani d . 1 1
O O2A -0.1191(3) 0.27667(6) 0.18928(19) 0.0223(7) Uani d . 1 1
O O3A -0.3730(3) 0.28892(6) 0.11296(19) 0.0271(7) Uani d . 1 1
P P1A -0.12663(12) 0.20091(2) 0.31662(8) 0.0214(3) Uani d . 1 1
P P2A 0.15252(12) 0.24007(3) 0.32275(8) 0.0228(3) Uani d . 1 1
C C1B 0.4161(4) 0.03946(9) 0.1585(3) 0.0208(10) Uani d . 1 1
H H1B1 0.4405 0.0188 0.1704 0.025 Uiso calc R 1 1
H H1B2 0.297 0.0419 0.144 0.025 Uiso calc R 1 1
C C2B 0.4810(4) 0.04938(9) 0.0755(3) 0.0201(10) Uani d . 1 1
H H2B1 0.4232 0.0669 0.0478 0.024 Uiso calc R 1 1
H H2B2 0.4638 0.0342 0.0271 0.024 Uiso calc R 1 1
C C3B 0.7525(5) 0.07725(9) 0.0237(3) 0.0240(10) Uani d . 1 1
H H3B 0.7128 0.0666 -0.0362 0.029 Uiso calc R 1 1
C C4B 0.6691(6) 0.10641(10) 0.0144(3) 0.0397(13) Uani d . 1 1
H H4B1 0.6932 0.116 0.0753 0.06 Uiso calc R 1 1
H H4B2 0.5519 0.1038 -0.0073 0.06 Uiso calc R 1 1
H H4B3 0.7087 0.1182 -0.0307 0.06 Uiso calc R 1 1
C C5B 0.9357(5) 0.08070(11) 0.0401(3) 0.0389(13) Uani d . 1 1
H H5B1 0.9608 0.0925 -0.0097 0.058 Uiso calc R 1 1
H H5B2 0.986 0.0618 0.0401 0.058 Uiso calc R 1 1
H H5B3 0.9781 0.09 0.1006 0.058 Uiso calc R 1 1
C C6B 0.7921(4) 0.02135(9) 0.1257(3) 0.0187(10) Uani d . 1 1
H H6B 0.7227 0.0085 0.1542 0.022 Uiso calc R 1 1
C C7B 0.7946(5) 0.00803(10) 0.0308(3) 0.0270(11) Uani d . 1 1
H H7B1 0.8736 0.0182 0.0037 0.04 Uiso calc R 1 1
H H7B2 0.6868 0.0096 -0.0112 0.04 Uiso calc R 1 1
H H7B3 0.825 -0.0123 0.0393 0.04 Uiso calc R 1 1
C C8B 0.9599(4) 0.02111(10) 0.1927(3) 0.0289(11) Uani d . 1 1
H H8B1 0.9987 0.0013 0.2028 0.043 Uiso calc R 1 1
H H8B2 0.9531 0.0296 0.2526 0.043 Uiso calc R 1 1
H H8B3 1.0354 0.0323 0.1658 0.043 Uiso calc R 1 1
C C9B 0.3595(4) 0.08739(10) 0.2764(3) 0.0267(11) Uani d . 1 1
H H9B 0.2538 0.0774 0.2725 0.032 Uiso calc R 1 1
C C10B 0.4088(5) 0.10235(11) 0.3715(4) 0.0437(14) Uani d . 1 1
H H10D 0.515 0.1114 0.378 0.065 Uiso calc R 1 1
H H10E 0.4146 0.0882 0.4213 0.065 Uiso calc R 1 1
H H10F 0.3283 0.117 0.3759 0.065 Uiso calc R 1 1
C C11B 0.3360(5) 0.10932(11) 0.1977(4) 0.0439(14) Uani d . 1 1
H H11D 0.2513 0.123 0.2037 0.066 Uiso calc R 1 1
H H11E 0.3038 0.0994 0.1374 0.066 Uiso calc R 1 1
H H11F 0.4377 0.1197 0.2012 0.066 Uiso calc R 1 1
C C12B 0.5298(4) 0.03565(10) 0.3619(3) 0.0239(10) Uani d . 1 1
H H12B 0.5646 0.0473 0.4202 0.029 Uiso calc R 1 1
C C13B 0.6622(5) 0.01380(10) 0.3618(3) 0.0307(11) Uani d . 1 1
H H13D 0.6762 0.0016 0.4173 0.046 Uiso calc R 1 1
H H13E 0.7639 0.0238 0.3625 0.046 Uiso calc R 1 1
H H13F 0.632 0.0019 0.3055 0.046 Uiso calc R 1 1
C C14B 0.3705(5) 0.02115(11) 0.3657(3) 0.0383(13) Uani d . 1 1
H H14D 0.3359 0.0086 0.3113 0.057 Uiso calc R 1 1
H H14E 0.2876 0.0358 0.3651 0.057 Uiso calc R 1 1
H H14F 0.3857 0.0098 0.423 0.057 Uiso calc R 1 1
C C15B 0.9336(4) 0.10590(9) 0.3390(3) 0.0195(10) Uani d . 1 1
Ni Ni1B 0.73598(5) 0.077729(11) 0.24982(4) 0.01499(13) Uani d . 1 1
O O1B 0.7989(3) 0.09799(6) 0.36375(18) 0.0198(7) Uani d . 1 1
O O2B 0.9390(3) 0.09517(6) 0.25715(19) 0.0204(7) Uani d . 1 1
O O3B 1.0375(3) 0.12153(6) 0.38621(19) 0.0250(7) Uani d . 1 1
P P1B 0.50899(11) 0.06037(2) 0.26289(7) 0.0180(3) Uani d . 1 1
P P2B 0.69677(11) 0.05682(2) 0.11706(7) 0.0153(2) Uani d . 1 1
C C1C 0.0137(4) 0.14384(9) 0.6708(3) 0.0212(10) Uani d . 1 1
H H1C1 -0.0619 0.1474 0.7115 0.025 Uiso calc R 1 1
H H1C2 0.0272 0.162 0.6385 0.025 Uiso calc R 1 1
C C2C -0.0556(4) 0.12052(9) 0.5987(3) 0.0229(10) Uani d . 1 1
H H2C1 -0.0037 0.1217 0.5453 0.027 Uiso calc R 1 1
H H2C2 -0.1735 0.1234 0.5749 0.027 Uiso calc R 1 1
C C3C -0.0352(4) 0.05938(9) 0.5589(3) 0.0188(9) Uani d . 1 1
H H3C -0.1338 0.0641 0.5091 0.023 Uiso calc R 1 1
C C4C 0.1129(5) 0.06146(10) 0.5169(3) 0.0300(11) Uani d . 1 1
H H4C1 0.2098 0.0556 0.5636 0.045 Uiso calc R 1 1
H H4C2 0.1257 0.0813 0.4978 0.045 Uiso calc R 1 1
H H4C3 0.098 0.0488 0.4624 0.045 Uiso calc R 1 1
C C5C -0.0524(5) 0.02856(9) 0.5923(3) 0.0237(10) Uani d . 1 1
H H5C1 -0.0582 0.0152 0.5402 0.036 Uiso calc R 1 1
H H5C2 -0.1514 0.027 0.6152 0.036 Uiso calc R 1 1
H H5C3 0.0415 0.0238 0.6428 0.036 Uiso calc R 1 1
C C6C -0.1881(4) 0.08059(10) 0.7094(3) 0.0225(10) Uani d . 1 1
H H6C -0.2004 0.0993 0.7402 0.027 Uiso calc R 1 1
C C7C -0.3499(4) 0.07530(10) 0.6393(3) 0.0290(11) Uani d . 1 1
H H7C1 -0.3472 0.0566 0.6094 0.044 Uiso calc R 1 1
H H7C2 -0.3682 0.0904 0.5916 0.044 Uiso calc R 1 1
H H7C3 -0.4379 0.0756 0.672 0.044 Uiso calc R 1 1
C C8C -0.1566(5) 0.05835(10) 0.7871(3) 0.0281(11) Uani d . 1 1
H H8C1 -0.2466 0.0583 0.8181 0.042 Uiso calc R 1 1
H H8C2 -0.0558 0.063 0.8325 0.042 Uiso calc R 1 1
H H8C3 -0.147 0.0393 0.7605 0.042 Uiso calc R 1 1
C C9C 0.3637(4) 0.14924(9) 0.6907(3) 0.0233(10) Uani d . 1 1
H H9C 0.3468 0.1705 0.6917 0.028 Uiso calc R 1 1
C C10C 0.3441(5) 0.14000(11) 0.5898(3) 0.0353(12) Uani d . 1 1
H H10G 0.4288 0.1489 0.5643 0.053 Uiso calc R 1 1
H H10H 0.2376 0.146 0.5531 0.053 Uiso calc R 1 1
H H10I 0.3533 0.1191 0.5869 0.053 Uiso calc R 1 1
C C11C 0.5336(4) 0.14270(10) 0.7485(3) 0.0286(11) Uani d . 1 1
H H11G 0.5498 0.1219 0.7526 0.043 Uiso calc R 1 1
H H11H 0.5465 0.1507 0.8114 0.043 Uiso calc R 1 1
H H11I 0.6137 0.1514 0.7187 0.043 Uiso calc R 1 1
C C12C 0.2326(5) 0.14893(9) 0.8573(3) 0.0241(10) Uani d . 1 1
H H12C 0.3496 0.1475 0.8901 0.029 Uiso calc R 1 1
C C13C 0.1385(6) 0.13196(11) 0.9153(3) 0.0457(14) Uani d . 1 1
H H13G 0.159 0.1401 0.9784 0.069 Uiso calc R 1 1
H H13H 0.1734 0.1119 0.9188 0.069 Uiso calc R 1 1
H H13I 0.0225 0.133 0.886 0.069 Uiso calc R 1 1
C C14C 0.1893(5) 0.18064(10) 0.8518(3) 0.0333(12) Uani d . 1 1
H H14G 0.073 0.1829 0.8248 0.05 Uiso calc R 1 1
H H14H 0.2504 0.1905 0.8125 0.05 Uiso calc R 1 1
H H14I 0.2166 0.1889 0.9147 0.05 Uiso calc R 1 1
C C15C 0.3927(4) 0.05090(9) 0.8190(3) 0.0196(10) Uani d . 1 1
Ni Ni1C 0.21570(5) 0.085830(11) 0.74854(4) 0.01691(13) Uani d . 1 1
O O1C 0.4212(3) 0.07890(6) 0.82835(19) 0.0234(7) Uani d . 1 1
O O2C 0.2466(3) 0.04613(6) 0.76615(19) 0.0220(7) Uani d . 1 1
O O3C 0.4888(3) 0.03226(6) 0.85383(19) 0.0231(7) Uani d . 1 1
P P1C 0.21058(12) 0.13190(2) 0.74185(8) 0.0189(3) Uani d . 1 1
P P2C -0.01785(11) 0.08543(2) 0.65341(7) 0.0171(2) Uani d . 1 1

loop_
_atom_site_aniso_label
_atom_site_aniso_U_11
_atom_site_aniso_U_22
_atom_site_aniso_U_33
_atom_site_aniso_U_12
_atom_site_aniso_U_13
_atom_site_aniso_U_23
C1A 0.030(2) 0.016(3) 0.028(3) 0.0080(19) -0.0017(19) 0.005(2)
C2A 0.026(2) 0.030(3) 0.035(3) 0.009(2) -0.001(2) 0.006(2)
C3A 0.018(2) 0.035(3) 0.034(3) -0.001(2) 0.0039(19) -0.001(2)
C4A 0.034(3) 0.041(3) 0.037(3) -0.001(2) 0.015(2) -0.003(3)
C5A 0.038(3) 0.047(4) 0.047(4) -0.008(2) 0.016(2) 0.012(3)
C6A 0.027(2) 0.035(3) 0.034(3) -0.004(2) 0.000(2) -0.010(2)
C7A 0.032(3) 0.054(4) 0.042(3) -0.004(2) -0.005(2) -0.014(3)
C8A 0.061(3) 0.046(4) 0.046(4) 0.009(3) -0.006(3) -0.017(3)
C9A 0.035(2) 0.011(2) 0.033(3) -0.0028(19) -0.004(2) 0.002(2)
C10A 0.050(3) 0.029(3) 0.039(3) 0.003(2) 0.004(2) -0.014(2)
C11A 0.041(3) 0.022(3) 0.045(3) 0.001(2) -0.011(2) -0.003(2)
C12A 0.034(2) 0.026(3) 0.033(3) -0.003(2) 0.011(2) 0.007(2)
C13A 0.048(3) 0.052(4) 0.039(3) 0.019(3) 0.021(2) 0.005(3)
C14A 0.054(3) 0.049(4) 0.060(4) 0.001(3) 0.027(3) 0.025(3)
C15A 0.031(2) 0.014(2) 0.013(2) 0.0052(19) 0.0028(18) -0.0026(19)
Ni1A 0.0189(3) 0.0126(3) 0.0195(3) 0.0011(2) 0.0009(2) 0.0015(2)
O1A 0.0207(15) 0.0216(18) 0.0339(19) -0.0012(13) 0.0005(12) 0.0099(15)
O2A 0.0219(15) 0.0147(17) 0.0279(18) 0.0003(12) 0.0011(12) 0.0043(13)
O3A 0.0320(16) 0.0214(18) 0.0234(18) 0.0081(14) -0.0024(13) 0.0046(14)
P1A 0.0227(6) 0.0149(6) 0.0240(7) 0.0013(5) 0.0001(5) 0.0031(5)
P2A 0.0190(5) 0.0212(7) 0.0257(7) -0.0001(5) 0.0004(5) 0.0001(5)
C1B 0.0146(19) 0.024(3) 0.021(3) -0.0017(18) 0.0000(17) -0.003(2)
C2B 0.0146(19) 0.027(3) 0.018(2) 0.0008(18) 0.0021(16) -0.004(2)
C3B 0.036(2) 0.023(3) 0.014(2) -0.010(2) 0.0070(18) 0.000(2)
C4B 0.064(3) 0.022(3) 0.031(3) -0.012(2) 0.007(2) 0.006(2)
C5B 0.045(3) 0.049(4) 0.027(3) -0.024(3) 0.018(2) 0.002(2)
C6B 0.018(2) 0.014(2) 0.023(3) -0.0004(17) 0.0038(17) 0.0015(19)
C7B 0.024(2) 0.025(3) 0.031(3) 0.0029(19) 0.0052(19) -0.011(2)
C8B 0.023(2) 0.029(3) 0.032(3) 0.002(2) 0.0027(19) -0.001(2)
C9B 0.019(2) 0.032(3) 0.031(3) 0.000(2) 0.0095(18) -0.011(2)
C10B 0.027(2) 0.049(4) 0.056(4) 0.003(2) 0.012(2) -0.027(3)
C11B 0.036(3) 0.034(3) 0.062(4) 0.013(2) 0.012(2) -0.002(3)
C12B 0.023(2) 0.032(3) 0.018(3) -0.010(2) 0.0069(18) -0.005(2)
C13B 0.037(3) 0.034(3) 0.022(3) -0.003(2) 0.008(2) 0.007(2)
C14B 0.034(3) 0.053(4) 0.030(3) -0.011(2) 0.012(2) 0.008(3)
C15B 0.023(2) 0.013(2) 0.018(3) -0.0016(18) -0.0032(18) 0.0047(19)
Ni1B 0.0141(2) 0.0162(3) 0.0144(3) -0.0024(2) 0.0028(2) -0.0025(2)
O1B 0.0186(14) 0.0237(17) 0.0173(17) -0.0043(12) 0.0044(12) -0.0058(13)
O2B 0.0173(14) 0.0265(18) 0.0169(17) -0.0090(12) 0.0031(11) -0.0040(14)
O3B 0.0250(15) 0.0214(18) 0.0246(18) -0.0047(13) -0.0021(12) -0.0014(14)
P1B 0.0153(5) 0.0207(6) 0.0184(7) -0.0013(5) 0.0047(4) -0.0047(5)
P2B 0.0162(5) 0.0151(6) 0.0145(6) -0.0025(4) 0.0036(4) -0.0006(5)
C1C 0.025(2) 0.013(2) 0.028(3) 0.0046(18) 0.0096(18) 0.009(2)
C2C 0.020(2) 0.022(3) 0.025(3) 0.0040(19) 0.0026(18) 0.001(2)
C3C 0.020(2) 0.021(3) 0.015(2) 0.0029(18) 0.0052(17) -0.0022(19)
C4C 0.041(3) 0.029(3) 0.023(3) 0.006(2) 0.014(2) 0.002(2)
C5C 0.026(2) 0.022(3) 0.024(3) 0.0001(19) 0.0064(18) -0.007(2)
C6C 0.020(2) 0.027(3) 0.022(3) 0.0052(19) 0.0075(17) -0.005(2)
C7C 0.023(2) 0.030(3) 0.035(3) -0.002(2) 0.0091(19) -0.004(2)
C8C 0.033(2) 0.031(3) 0.023(3) -0.004(2) 0.013(2) 0.001(2)
C9C 0.027(2) 0.013(2) 0.032(3) -0.0003(18) 0.0121(19) 0.004(2)
C10C 0.034(3) 0.044(3) 0.032(3) 0.001(2) 0.015(2) 0.012(2)
C11C 0.021(2) 0.028(3) 0.037(3) -0.004(2) 0.0090(19) -0.004(2)
C12C 0.032(2) 0.019(3) 0.023(3) -0.0006(19) 0.0099(19) 0.000(2)
C13C 0.074(4) 0.034(3) 0.040(4) -0.012(3) 0.034(3) -0.006(3)
C14C 0.044(3) 0.023(3) 0.034(3) -0.001(2) 0.010(2) -0.008(2)
C15C 0.019(2) 0.024(3) 0.017(3) -0.002(2) 0.0054(18) -0.004(2)
Ni1C 0.0175(3) 0.0123(3) 0.0202(3) 0.0011(2) 0.0029(2) 0.0022(2)
O1C 0.0202(14) 0.0162(17) 0.0295(19) -0.0020(12) -0.0030(12) -0.0007(14)
O2C 0.0171(14) 0.0165(16) 0.0277(18) 0.0028(12) -0.0039(12) 0.0004(13)
O3C 0.0216(14) 0.0179(17) 0.0268(18) 0.0047(13) -0.0004(12) 0.0065(14)
P1C 0.0198(5) 0.0145(6) 0.0228(7) 0.0012(5) 0.0061(4) 0.0027(5)
P2C 0.0183(5) 0.0142(6) 0.0185(6) 0.0021(5) 0.0039(4) 0.0007(5)

loop_
_atom_type_symbol
_atom_type_description
_atom_type_scat_dispersion_real
_atom_type_scat_dispersion_imag
_atom_type_scat_source
C C 0.0033 0.0016 'International Tables Vol C Tables 4.2.6.8 and 6.1.1.4'
H H 0 0 'International Tables Vol C Tables 4.2.6.8 and 6.1.1.4'
Ni Ni 0.3393 1.1124 'International Tables Vol C Tables 4.2.6.8 and 6.1.1.4'
O O 0.0106 0.006 'International Tables Vol C Tables 4.2.6.8 and 6.1.1.4'
P P 0.1023 0.0942 'International Tables Vol C Tables 4.2.6.8 and 6.1.1.4'

loop_
_exptl_crystal_face_index_h
_exptl_crystal_face_index_k
_exptl_crystal_face_index_l
_exptl_crystal_face_perp_dist
0 -1 -1 0.0155
0 1 1 0.0155
2 -1 0 0.1516
-2 1 0 0.1516
0 -1 0 0.0248
0 1 0 0.0248

loop_
_geom_angle_atom_site_label_1
_geom_angle_atom_site_label_2
_geom_angle_atom_site_label_3
_geom_angle
C2A C1A P1A 110.0(3)
C2A C1A H1A1 109.7
P1A C1A H1A1 109.7
C2A C1A H1A2 109.7
P1A C1A H1A2 109.7
H1A1 C1A H1A2 108.2
C1A C2A P2A 109.4(3)
C1A C2A H2A1 109.8
P2A C2A H2A1 109.8
C1A C2A H2A2 109.8
P2A C2A H2A2 109.8
H2A1 C2A H2A2 108.2
C5A C3A C4A 110.9(4)
C5A C3A P2A 112.6(3)
C4A C3A P2A 109.7(3)
C5A C3A H3A 107.8
C4A C3A H3A 107.8
P2A C3A H3A 107.8
C3A C4A H4A1 109.5
C3A C4A H4A2 109.5
H4A1 C4A H4A2 109.5
C3A C4A H4A3 109.5
H4A1 C4A H4A3 109.5
H4A2 C4A H4A3 109.5
C3A C5A H5A1 109.5
C3A C5A H5A2 109.5
H5A1 C5A H5A2 109.5
C3A C5A H5A3 109.5
H5A1 C5A H5A3 109.5
H5A2 C5A H5A3 109.5
C8A C6A C7A 111.0(4)
C8A C6A P2A 113.8(3)
C7A C6A P2A 114.8(3)
C8A C6A H6A 105.4
C7A C6A H6A 105.4
P2A C6A H6A 105.4
C6A C7A H7A1 109.5
C6A C7A H7A2 109.5
H7A1 C7A H7A2 109.5
C6A C7A H7A3 109.5
H7A1 C7A H7A3 109.5
H7A2 C7A H7A3 109.5
C6A C8A H8A1 109.5
C6A C8A H8A2 109.5
H8A1 C8A H8A2 109.5
C6A C8A H8A3 109.5
H8A1 C8A H8A3 109.5
H8A2 C8A H8A3 109.5
C10A C9A C11A 111.6(4)
C10A C9A P1A 110.0(3)
C11A C9A P1A 111.1(3)
C10A C9A H9A 108
C11A C9A H9A 108
P1A C9A H9A 108
C9A C10A H10A 109.5
C9A C10A H10B 109.5
H10A C10A H10B 109.5
C9A C10A H10C 109.5
H10A C10A H10C 109.5
H10B C10A H10C 109.5
C9A C11A H11A 109.5
C9A C11A H11B 109.5
H11A C11A H11B 109.5
C9A C11A H11C 109.5
H11A C11A H11C 109.5
H11B C11A H11C 109.5
C13A C12A C14A 110.6(4)
C13A C12A P1A 110.8(3)
C14A C12A P1A 112.5(3)
C13A C12A H12A 107.5
C14A C12A H12A 107.5
P1A C12A H12A 107.5
C12A C13A H13A 109.5
C12A C13A H13B 109.5
H13A C13A H13B 109.5
C12A C13A H13C 109.5
H13A C13A H13C 109.5
H13B C13A H13C 109.5
C12A C14A H14A 109.5
C12A C14A H14B 109.5
H14A C14A H14B 109.5
C12A C14A H14C 109.5
H14A C14A H14C 109.5
H14B C14A H14C 109.5
O3A C15A O2A 125.2(4)
O3A C15A O1A 124.3(4)
O2A C15A O1A 110.5(3)
O3A C15A Ni1A 178.5(3)
O2A C15A Ni1A 55.36(18)
O1A C15A Ni1A 55.10(18)
O1A Ni1A O2A 70.50(11)
O1A Ni1A P1A 98.44(9)
O2A Ni1A P1A 168.79(8)
O1A Ni1A P2A 172.56(10)
O2A Ni1A P2A 102.91(8)
P1A Ni1A P2A 88.01(4)
O1A Ni1A C15A 35.25(13)
O2A Ni1A C15A 35.25(12)
P1A Ni1A C15A 133.66(11)
P2A Ni1A C15A 138.05(11)
C15A O1A Ni1A 89.7(2)
C15A O2A Ni1A 89.4(2)
C12A P1A C1A 106.8(2)
C12A P1A C9A 106.5(2)
C1A P1A C9A 106.93(19)
C12A P1A Ni1A 111.46(15)
C1A P1A Ni1A 110.94(14)
C9A P1A Ni1A 113.81(16)
C6A P2A C2A 103.1(2)
C6A P2A C3A 109.8(2)
C2A P2A C3A 106.0(2)
C6A P2A Ni1A 110.17(14)
C2A P2A Ni1A 109.42(14)
C3A P2A Ni1A 117.29(15)
C2B C1B P1B 110.2(3)
C2B C1B H1B1 109.6
P1B C1B H1B1 109.6
C2B C1B H1B2 109.6
P1B C1B H1B2 109.6
H1B1 C1B H1B2 108.1
C1B C2B P2B 108.3(3)
C1B C2B H2B1 110
P2B C2B H2B1 110
C1B C2B H2B2 110
P2B C2B H2B2 110
H2B1 C2B H2B2 108.4
C4B C3B C5B 110.8(4)
C4B C3B P2B 109.6(3)
C5B C3B P2B 111.8(3)
C4B C3B H3B 108.2
C5B C3B H3B 108.2
P2B C3B H3B 108.2
C3B C4B H4B1 109.5
C3B C4B H4B2 109.5
H4B1 C4B H4B2 109.5
C3B C4B H4B3 109.5
H4B1 C4B H4B3 109.5
H4B2 C4B H4B3 109.5
C3B C5B H5B1 109.5
C3B C5B H5B2 109.5
H5B1 C5B H5B2 109.5
C3B C5B H5B3 109.5
H5B1 C5B H5B3 109.5
H5B2 C5B H5B3 109.5
C8B C6B C7B 112.0(3)
C8B C6B P2B 112.4(3)
C7B C6B P2B 113.7(3)
C8B C6B H6B 106
C7B C6B H6B 106
P2B C6B H6B 106
C6B C7B H7B1 109.5
C6B C7B H7B2 109.5
H7B1 C7B H7B2 109.5
C6B C7B H7B3 109.5
H7B1 C7B H7B3 109.5
H7B2 C7B H7B3 109.5
C6B C8B H8B1 109.5
C6B C8B H8B2 109.5
H8B1 C8B H8B2 109.5
C6B C8B H8B3 109.5
H8B1 C8B H8B3 109.5
H8B2 C8B H8B3 109.5
C11B C9B C10B 110.5(4)
C11B C9B P1B 110.3(3)
C10B C9B P1B 111.4(3)
C11B C9B H9B 108.2
C10B C9B H9B 108.2
P1B C9B H9B 108.2
C9B C10B H10D 109.5
C9B C10B H10E 109.5
H10D C10B H10E 109.5
C9B C10B H10F 109.5
H10D C10B H10F 109.5
H10E C10B H10F 109.5
C9B C11B H11D 109.5
C9B C11B H11E 109.5
H11D C11B H11E 109.5
C9B C11B H11F 109.5
H11D C11B H11F 109.5
H11E C11B H11F 109.5
C13B C12B C14B 111.6(4)
C13B C12B P1B 110.7(3)
C14B C12B P1B 112.8(3)
C13B C12B H12B 107.2
C14B C12B H12B 107.2
P1B C12B H12B 107.2
C12B C13B H13D 109.5
C12B C13B H13E 109.5
H13D C13B H13E 109.5
C12B C13B H13F 109.5
H13D C13B H13F 109.5
H13E C13B H13F 109.5
C12B C14B H14D 109.5
C12B C14B H14E 109.5
H14D C14B H14E 109.5
C12B C14B H14F 109.5
H14D C14B H14F 109.5
H14E C14B H14F 109.5
O3B C15B O2B 124.7(4)
O3B C15B O1B 124.0(4)
O2B C15B O1B 111.3(3)
O3B C15B Ni1B 178.6(3)
O2B C15B Ni1B 55.59(18)
O1B C15B Ni1B 55.71(18)
O2B Ni1B O1B 70.75(11)
O2B Ni1B P2B 101.06(9)
O1B Ni1B P2B 171.81(8)
O2B Ni1B P1B 171.17(9)
O1B Ni1B P1B 100.44(8)
P2B Ni1B P1B 87.75(4)
O2B Ni1B C15B 35.14(13)
O1B Ni1B C15B 35.62(13)
P2B Ni1B C15B 136.19(11)
P1B Ni1B C15B 136.06(12)
C15B O1B Ni1B 88.7(2)
C15B O2B Ni1B 89.3(2)
C9B P1B C12B 106.5(2)
C9B P1B C1B 106.47(18)
C12B P1B C1B 106.0(2)
C9B P1B Ni1B 114.38(15)
C12B P1B Ni1B 112.86(12)
C1B P1B Ni1B 110.11(13)
C2B P2B C3B 105.38(18)
C2B P2B C6B 104.17(18)
C3B P2B C6B 109.5(2)
C2B P2B Ni1B 108.71(14)
C3B P2B Ni1B 116.09(15)
C6B P2B Ni1B 112.08(13)
C2C C1C P1C 109.2(3)
C2C C1C H1C1 109.8
P1C C1C H1C1 109.8
C2C C1C H1C2 109.8
P1C C1C H1C2 109.8
H1C1 C1C H1C2 108.3
C1C C2C P2C 109.3(3)
C1C C2C H2C1 109.8
P2C C2C H2C1 109.8
C1C C2C H2C2 109.8
P2C C2C H2C2 109.8
H2C1 C2C H2C2 108.3
C4C C3C C5C 109.7(3)
C4C C3C P2C 109.8(3)
C5C C3C P2C 111.9(3)
C4C C3C H3C 108.4
C5C C3C H3C 108.4
P2C C3C H3C 108.4
C3C C4C H4C1 109.5
C3C C4C H4C2 109.5
H4C1 C4C H4C2 109.5
C3C C4C H4C3 109.5
H4C1 C4C H4C3 109.5
H4C2 C4C H4C3 109.5
C3C C5C H5C1 109.5
C3C C5C H5C2 109.5
H5C1 C5C H5C2 109.5
C3C C5C H5C3 109.5
H5C1 C5C H5C3 109.5
H5C2 C5C H5C3 109.5
C8C C6C C7C 111.7(4)
C8C C6C P2C 113.8(3)
C7C C6C P2C 113.1(3)
C8C C6C H6C 105.8
C7C C6C H6C 105.8
P2C C6C H6C 105.8
C6C C7C H7C1 109.5
C6C C7C H7C2 109.5
H7C1 C7C H7C2 109.5
C6C C7C H7C3 109.5
H7C1 C7C H7C3 109.5
H7C2 C7C H7C3 109.5
C6C C8C H8C1 109.5
C6C C8C H8C2 109.5
H8C1 C8C H8C2 109.5
C6C C8C H8C3 109.5
H8C1 C8C H8C3 109.5
H8C2 C8C H8C3 109.5
C10C C9C C11C 111.2(3)
C10C C9C P1C 110.6(3)
C11C C9C P1C 110.6(3)
C10C C9C H9C 108.1
C11C C9C H9C 108.1
P1C C9C H9C 108.1
C9C C10C H10G 109.5
C9C C10C H10H 109.5
H10G C10C H10H 109.5
C9C C10C H10I 109.5
H10G C10C H10I 109.5
H10H C10C H10I 109.5
C9C C11C H11G 109.5
C9C C11C H11H 109.5
H11G C11C H11H 109.5
C9C C11C H11I 109.5
H11G C11C H11I 109.5
H11H C11C H11I 109.5
C14C C12C C13C 112.5(4)
C14C C12C P1C 113.4(3)
C13C C12C P1C 110.0(3)
C14C C12C H12C 106.8
C13C C12C H12C 106.8
P1C C12C H12C 106.8
C12C C13C H13G 109.5
C12C C13C H13H 109.5
H13G C13C H13H 109.5
C12C C13C H13I 109.5
H13G C13C H13I 109.5
H13H C13C H13I 109.5
C12C C14C H14G 109.5
C12C C14C H14H 109.5
H14G C14C H14H 109.5
C12C C14C H14I 109.5
H14G C14C H14I 109.5
H14H C14C H14I 109.5
O3C C15C O2C 124.9(4)
O3C C15C O1C 124.6(3)
O2C C15C O1C 110.5(3)
O3C C15C Ni1C 177.9(3)
O2C C15C Ni1C 55.01(19)
O1C C15C Ni1C 55.54(19)
O2C Ni1C O1C 70.55(11)
O2C Ni1C P2C 99.18(8)
O1C Ni1C P2C 169.54(9)
O2C Ni1C P1C 172.35(8)
O1C Ni1C P1C 101.83(9)
P2C Ni1C P1C 88.46(4)
O2C Ni1C C15C 35.16(12)
O1C Ni1C C15C 35.40(12)
P2C Ni1C C15C 134.25(11)
P1C Ni1C C15C 137.23(11)
C15C O1C Ni1C 89.1(2)
C15C O2C Ni1C 89.8(2)
C9C P1C C1C 105.72(19)
C9C P1C C12C 105.13(19)
C1C P1C C12C 106.01(19)
C9C P1C Ni1C 116.71(14)
C1C P1C Ni1C 109.53(14)
C12C P1C Ni1C 112.98(14)
C2C P2C C3C 106.6(2)
C2C P2C C6C 103.51(19)
C3C P2C C6C 109.25(18)
C2C P2C Ni1C 108.77(13)
C3C P2C Ni1C 113.61(13)
C6C P2C Ni1C 114.35(13)

loop_
_geom_bond_atom_site_label_1
_geom_bond_atom_site_label_2
_geom_bond_distance
_geom_bond_publ_flag
C1A C2A 1.537(6) ?
C1A P1A 1.825(4) ?
C1A H1A1 0.99 ?
C1A H1A2 0.99 ?
C2A P2A 1.833(4) ?
C2A H2A1 0.99 ?
C2A H2A2 0.99 ?
C3A C5A 1.509(6) ?
C3A C4A 1.545(6) ?
C3A P2A 1.837(4) ?
C3A H3A 1 ?
C4A H4A1 0.98 ?
C4A H4A2 0.98 ?
C4A H4A3 0.98 ?
C5A H5A1 0.98 ?
C5A H5A2 0.98 ?
C5A H5A3 0.98 ?
C6A C8A 1.501(6) ?
C6A C7A 1.530(5) ?
C6A P2A 1.827(5) ?
C6A H6A 1 ?
C7A H7A1 0.98 ?
C7A H7A2 0.98 ?
C7A H7A3 0.98 ?
C8A H8A1 0.98 ?
C8A H8A2 0.98 ?
C8A H8A3 0.98 ?
C9A C10A 1.526(6) ?
C9A C11A 1.529(5) ?
C9A P1A 1.826(4) ?
C9A H9A 1 ?
C10A H10A 0.98 ?
C10A H10B 0.98 ?
C10A H10C 0.98 ?
C11A H11A 0.98 ?
C11A H11B 0.98 ?
C11A H11C 0.98 ?
C12A C13A 1.521(7) ?
C12A C14A 1.536(6) ?
C12A P1A 1.821(4) ?
C12A H12A 1 ?
C13A H13A 0.98 ?
C13A H13B 0.98 ?
C13A H13C 0.98 ?
C14A H14A 0.98 ?
C14A H14B 0.98 ?
C14A H14C 0.98 ?
C15A O3A 1.221(4) ?
C15A O2A 1.322(4) ?
C15A O1A 1.322(5) ?
C15A Ni1A 2.291(4) ?
Ni1A O1A 1.879(2) y
Ni1A O2A 1.885(3) y
Ni1A P1A 2.1390(12) y
Ni1A P2A 2.1460(11) y
C1B C2B 1.526(5) ?
C1B P1B 1.835(4) ?
C1B H1B1 0.99 ?
C1B H1B2 0.99 ?
C2B P2B 1.825(3) ?
C2B H2B1 0.99 ?
C2B H2B2 0.99 ?
C3B C4B 1.523(6) ?
C3B C5B 1.527(5) ?
C3B P2B 1.825(4) ?
C3B H3B 1 ?
C4B H4B1 0.98 ?
C4B H4B2 0.98 ?
C4B H4B3 0.98 ?
C5B H5B1 0.98 ?
C5B H5B2 0.98 ?
C5B H5B3 0.98 ?
C6B C8B 1.532(5) ?
C6B C7B 1.535(5) ?
C6B P2B 1.831(4) ?
C6B H6B 1 ?
C7B H7B1 0.98 ?
C7B H7B2 0.98 ?
C7B H7B3 0.98 ?
C8B H8B1 0.98 ?
C8B H8B2 0.98 ?
C8B H8B3 0.98 ?
C9B C11B 1.523(6) ?
C9B C10B 1.532(6) ?
C9B P1B 1.832(4) ?
C9B H9B 1 ?
C10B H10D 0.98 ?
C10B H10E 0.98 ?
C10B H10F 0.98 ?
C11B H11D 0.98 ?
C11B H11E 0.98 ?
C11B H11F 0.98 ?
C12B C13B 1.517(6) ?
C12B C14B 1.525(5) ?
C12B P1B 1.834(4) ?
C12B H12B 1 ?
C13B H13D 0.98 ?
C13B H13E 0.98 ?
C13B H13F 0.98 ?
C14B H14D 0.98 ?
C14B H14E 0.98 ?
C14B H14F 0.98 ?
C15B O3B 1.227(4) ?
C15B O2B 1.316(5) ?
C15B O1B 1.332(4) ?
C15B Ni1B 2.287(4) ?
Ni1B O2B 1.887(2) y
Ni1B O1B 1.890(3) y
Ni1B P2B 2.1399(12) y
Ni1B P1B 2.1415(11) y
C1C C2C 1.536(6) ?
C1C P1C 1.838(4) ?
C1C H1C1 0.99 ?
C1C H1C2 0.99 ?
C2C P2C 1.817(4) ?
C2C H2C1 0.99 ?
C2C H2C2 0.99 ?
C3C C4C 1.531(5) ?
C3C C5C 1.536(6) ?
C3C P2C 1.827(4) ?
C3C H3C 1 ?
C4C H4C1 0.98 ?
C4C H4C2 0.98 ?
C4C H4C3 0.98 ?
C5C H5C1 0.98 ?
C5C H5C2 0.98 ?
C5C H5C3 0.98 ?
C6C C8C 1.520(6) ?
C6C C7C 1.533(5) ?
C6C P2C 1.841(4) ?
C6C H6C 1 ?
C7C H7C1 0.98 ?
C7C H7C2 0.98 ?
C7C H7C3 0.98 ?
C8C H8C1 0.98 ?
C8C H8C2 0.98 ?
C8C H8C3 0.98 ?
C9C C10C 1.520(6) ?
C9C C11C 1.524(5) ?
C9C P1C 1.837(4) ?
C9C H9C 1 ?
C10C H10G 0.98 ?
C10C H10H 0.98 ?
C10C H10I 0.98 ?
C11C H11G 0.98 ?
C11C H11H 0.98 ?
C11C H11I 0.98 ?
C12C C14C 1.520(6) ?
C12C C13C 1.522(6) ?
C12C P1C 1.847(4) ?
C12C H12C 1 ?
C13C H13G 0.98 ?
C13C H13H 0.98 ?
C13C H13I 0.98 ?
C14C H14G 0.98 ?
C14C H14H 0.98 ?
C14C H14I 0.98 ?
C15C O3C 1.220(4) ?
C15C O2C 1.320(4) ?
C15C O1C 1.328(5) ?
C15C Ni1C 2.291(4) ?
Ni1C O2C 1.877(3) y
Ni1C O1C 1.889(2) y
Ni1C P2C 2.1433(10) y
Ni1C P1C 2.1481(12) y

loop_
_geom_hbond_atom_site_label_D
_geom_hbond_atom_site_label_H
_geom_hbond_atom_site_label_A
_geom_hbond_site_symmetry_A
_geom_hbond_distance_DH
_geom_hbond_distance_HA
_geom_hbond_distance_DA
_geom_hbond_angle_DHA
_geom_hbond_publ_flag
C5A H5A1 O3A 1_655 0.98 2.7 3.670(5) 168.5 y
C4A H4A3 O1A 1_655 0.98 2.69 3.448(5) 134.2 y
C8C H8C1 O3C 1_455 0.98 2.71 3.595(5) 149.8 y
C10B H10F O3B 1_455 0.98 2.52 3.335(5) 140.5 y
C1A H1A2 O3B 1_455 0.99 2.23 3.204(5) 167.8 y
C1C H1C2 O3A 4_666 0.99 2.5 3.443(5) 159.3 y
C9C H9C O2A 4_666 1 2.48 3.455(5) 164.5 y
C1B H1B1 O3C 3_656 0.99 2.5 3.452(5) 161.1 y
C6B H6B O3C 3_656 1 2.6 3.516(5) 152.8 y

loop_
_geom_torsion_atom_site_label_1
_geom_torsion_atom_site_label_2
_geom_torsion_atom_site_label_3
_geom_torsion_atom_site_label_4
_geom_torsion
P1A C1A C2A P2A 37.1(4)
O3A C15A Ni1A O1A 68(13)
O2A C15A Ni1A O1A -179.5(4)
O3A C15A Ni1A O2A -112(13)
O1A C15A Ni1A O2A 179.5(4)
O3A C15A Ni1A P1A 65(13)
O2A C15A Ni1A P1A 177.52(17)
O1A C15A Ni1A P1A -2.9(3)
O3A C15A Ni1A P2A -106(13)
O2A C15A Ni1A P2A 5.7(3)
O1A C15A Ni1A P2A -174.78(18)
O3A C15A O1A Ni1A -178.3(4)
O2A C15A O1A Ni1A 0.4(3)
O2A Ni1A O1A C15A -0.3(2)
P1A Ni1A O1A C15A 177.8(2)
P2A Ni1A O1A C15A 28.0(9)
O3A C15A O2A Ni1A 178.3(4)
O1A C15A O2A Ni1A -0.4(3)
O1A Ni1A O2A C15A 0.3(2)
P1A Ni1A O2A C15A -9.3(6)
P2A Ni1A O2A C15A -176.1(2)
C13A C12A P1A C1A 71.3(4)
C14A C12A P1A C1A -53.2(4)
C13A C12A P1A C9A -174.7(3)
C14A C12A P1A C9A 60.8(4)
C13A C12A P1A Ni1A -50.1(4)
C14A C12A P1A Ni1A -174.5(3)
C2A C1A P1A C12A -147.5(3)
C2A C1A P1A C9A 98.8(3)
C2A C1A P1A Ni1A -25.9(3)
C10A C9A P1A C12A -176.3(3)
C11A C9A P1A C12A 59.6(4)
C10A C9A P1A C1A -62.3(4)
C11A C9A P1A C1A 173.6(3)
C10A C9A P1A Ni1A 60.5(3)
C11A C9A P1A Ni1A -63.6(3)
O1A Ni1A P1A C12A -53.44(19)
O2A Ni1A P1A C12A -44.3(5)
P2A Ni1A P1A C12A 122.83(16)
C15A Ni1A P1A C12A -51.7(2)
O1A Ni1A P1A C1A -172.34(19)
O2A Ni1A P1A C1A -163.2(5)
P2A Ni1A P1A C1A 3.92(17)
C15A Ni1A P1A C1A -170.6(2)
O1A Ni1A P1A C9A 67.01(17)
O2A Ni1A P1A C9A 76.1(5)
P2A Ni1A P1A C9A -116.72(15)
C15A Ni1A P1A C9A 68.7(2)
C8A C6A P2A C2A -163.5(4)
C7A C6A P2A C2A 67.0(4)
C8A C6A P2A C3A 83.8(4)
C7A C6A P2A C3A -45.6(4)
C8A C6A P2A Ni1A -46.8(4)
C7A C6A P2A Ni1A -176.3(3)
C1A C2A P2A C6A 82.8(3)
C1A C2A P2A C3A -161.8(3)
C1A C2A P2A Ni1A -34.4(3)
C5A C3A P2A C6A -62.3(4)
C4A C3A P2A C6A 173.7(3)
C5A C3A P2A C2A -173.0(3)
C4A C3A P2A C2A 63.0(3)
C5A C3A P2A Ni1A 64.4(4)
C4A C3A P2A Ni1A -59.5(3)
O1A Ni1A P2A C6A 52.5(8)
O2A Ni1A P2A C6A 79.8(2)
P1A Ni1A P2A C6A -97.68(18)
C15A Ni1A P2A C6A 76.4(2)
O1A Ni1A P2A C2A 165.2(8)
O2A Ni1A P2A C2A -167.56(19)
P1A Ni1A P2A C2A 14.98(17)
C15A Ni1A P2A C2A -170.9(2)
O1A Ni1A P2A C3A -74.1(8)
O2A Ni1A P2A C3A -46.8(2)
P1A Ni1A P2A C3A 135.75(18)
C15A Ni1A P2A C3A -50.1(2)
P1B C1B C2B P2B 39.2(3)
O3B C15B Ni1B O2B 102(14)
O1B C15B Ni1B O2B -179.2(4)
O3B C15B Ni1B O1B -79(14)
O2B C15B Ni1B O1B 179.2(4)
O3B C15B Ni1B P2B 101(14)
O2B C15B Ni1B P2B -0.6(3)
O1B C15B Ni1B P2B -179.80(16)
O3B C15B Ni1B P1B -79(14)
O2B C15B Ni1B P1B 178.89(16)
O1B C15B Ni1B P1B -0.4(3)
O3B C15B O1B Ni1B 178.3(4)
O2B C15B O1B Ni1B -0.7(3)
O2B Ni1B O1B C15B 0.5(2)
P2B Ni1B O1B C15B 1.0(8)
P1B Ni1B O1B C15B 179.7(2)
O3B C15B O2B Ni1B -178.3(4)
O1B C15B O2B Ni1B 0.7(3)
O1B Ni1B O2B C15B -0.5(2)
P2B Ni1B O2B C15B 179.6(2)
P1B Ni1B O2B C15B -5.0(7)
C11B C9B P1B C12B 179.1(3)
C10B C9B P1B C12B 56.0(4)
C11B C9B P1B C1B -68.2(3)
C10B C9B P1B C1B 168.7(3)
C11B C9B P1B Ni1B 53.7(3)
C10B C9B P1B Ni1B -69.4(4)
C13B C12B P1B C9B -175.1(3)
C14B C12B P1B C9B 59.1(4)
C13B C12B P1B C1B 71.8(3)
C14B C12B P1B C1B -54.0(4)
C13B C12B P1B Ni1B -48.8(3)
C14B C12B P1B Ni1B -174.6(3)
C2B C1B P1B C9B 101.0(3)
C2B C1B P1B C12B -145.9(3)
C2B C1B P1B Ni1B -23.5(3)
O2B Ni1B P1B C9B 63.8(6)
O1B Ni1B P1B C9B 59.40(18)
P2B Ni1B P1B C9B -120.77(16)
C15B Ni1B P1B C9B 59.6(2)
O2B Ni1B P1B C12B -58.2(6)
O1B Ni1B P1B C12B -62.57(18)
P2B Ni1B P1B C12B 117.26(16)
C15B Ni1B P1B C12B -62.4(2)
O2B Ni1B P1B C1B -176.4(6)
O1B Ni1B P1B C1B 179.23(17)
P2B Ni1B P1B C1B -0.95(15)
C15B Ni1B P1B C1B 179.4(2)
C1B C2B P2B C3B -165.3(3)
C1B C2B P2B C6B 79.5(3)
C1B C2B P2B Ni1B -40.2(3)
C4B C3B P2B C2B 66.7(3)
C5B C3B P2B C2B -170.0(3)
C4B C3B P2B C6B 178.3(3)
C5B C3B P2B C6B -58.5(4)
C4B C3B P2B Ni1B -53.6(3)
C5B C3B P2B Ni1B 69.7(3)
C8B C6B P2B C2B -158.0(3)
C7B C6B P2B C2B 73.5(3)
C8B C6B P2B C3B 89.7(3)
C7B C6B P2B C3B -38.8(3)
C8B C6B P2B Ni1B -40.6(3)
C7B C6B P2B Ni1B -169.2(2)
O2B Ni1B P2B C2B -159.86(17)
O1B Ni1B P2B C2B -160.4(6)
P1B Ni1B P2B C2B 20.84(15)
C15B Ni1B P2B C2B -159.5(2)
O2B Ni1B P2B C3B -41.33(17)
O1B Ni1B P2B C3B -41.8(7)
P1B Ni1B P2B C3B 139.38(15)
C15B Ni1B P2B C3B -41.0(2)
O2B Ni1B P2B C6B 85.53(16)
O1B Ni1B P2B C6B 85.0(7)
P1B Ni1B P2B C6B -93.76(14)
C15B Ni1B P2B C6B 85.9(2)
P1C C1C C2C P2C 40.7(3)
O3C C15C Ni1C O2C 89(9)
O1C C15C Ni1C O2C -177.6(4)
O3C C15C Ni1C O1C -94(9)
O2C C15C Ni1C O1C 177.6(4)
O3C C15C Ni1C P2C 84(9)
O2C C15C Ni1C P2C -4.9(3)
O1C C15C Ni1C P2C 177.53(16)
O3C C15C Ni1C P1C -93(9)
O2C C15C Ni1C P1C 178.66(16)
O1C C15C Ni1C P1C 1.1(3)
O3C C15C O1C Ni1C 177.4(4)
O2C C15C O1C Ni1C -2.1(3)
O2C Ni1C O1C C15C 1.5(2)
P2C Ni1C O1C C15C -9.8(6)
P1C Ni1C O1C C15C -179.3(2)
O3C C15C O2C Ni1C -177.4(4)
O1C C15C O2C Ni1C 2.1(3)
O1C Ni1C O2C C15C -1.5(2)
P2C Ni1C O2C C15C 176.5(2)
P1C Ni1C O2C C15C -6.9(8)
C10C C9C P1C C1C -60.6(3)
C11C C9C P1C C1C 175.8(3)
C10C C9C P1C C12C -172.5(3)
C11C C9C P1C C12C 63.9(3)
C10C C9C P1C Ni1C 61.4(3)
C11C C9C P1C Ni1C -62.2(3)
C2C C1C P1C C9C 98.3(3)
C2C C1C P1C C12C -150.4(3)
C2C C1C P1C Ni1C -28.2(3)
C14C C12C P1C C9C 65.5(3)
C13C C12C P1C C9C -167.6(3)
C14C C12C P1C C1C -46.2(3)
C13C C12C P1C C1C 80.7(3)
C14C C12C P1C Ni1C -166.1(3)
C13C C12C P1C Ni1C -39.2(3)
O2C Ni1C P1C C9C 67.8(7)
O1C Ni1C P1C C9C 62.63(18)
P2C Ni1C P1C C9C -115.47(16)
C15C Ni1C P1C C9C 62.0(2)
O2C Ni1C P1C C1C -172.2(7)
O1C Ni1C P1C C1C -177.35(17)
P2C Ni1C P1C C1C 4.55(15)
C15C Ni1C P1C C1C -178.0(2)
O2C Ni1C P1C C12C -54.2(7)
O1C Ni1C P1C C12C -59.43(17)
P2C Ni1C P1C C12C 122.47(15)
C15C Ni1C P1C C12C -60.1(2)
C1C C2C P2C C3C -160.3(3)
C1C C2C P2C C6C 84.6(3)
C1C C2C P2C Ni1C -37.4(3)
C4C C3C P2C C2C 73.4(3)
C5C C3C P2C C2C -164.4(3)
C4C C3C P2C C6C -175.3(3)
C5C C3C P2C C6C -53.2(3)
C4C C3C P2C Ni1C -46.3(3)
C5C C3C P2C Ni1C 75.8(3)
C8C C6C P2C C2C -159.7(3)
C7C C6C P2C C2C 71.6(3)
C8C C6C P2C C3C 87.1(3)
C7C C6C P2C C3C -41.7(4)
C8C C6C P2C Ni1C -41.5(4)
C7C C6C P2C Ni1C -170.3(3)
O2C Ni1C P2C C2C -164.43(17)
O1C Ni1C P2C C2C -153.7(5)
P1C Ni1C P2C C2C 16.01(15)
C15C Ni1C P2C C2C -161.6(2)
O2C Ni1C P2C C3C -45.93(17)
O1C Ni1C P2C C3C -35.2(6)
P1C Ni1C P2C C3C 134.52(15)
C15C Ni1C P2C C3C -43.1(2)
O2C Ni1C P2C C6C 80.43(18)
O1C Ni1C P2C C6C 91.2(5)
P1C Ni1C P2C C6C -99.12(16)
C15C Ni1C P2C C6C 83.3(2)
